data_2206786
loop_
_publ_author_name
'Wei-Yin Sun'
'Zheng-Hua Zhang'
'Jin-Mao Zhong'
'Hiroyuki Kawaguchi'

_publ_section_title
;
 Diaquabis[1,4-bis(1-imidazolyl)benzene]trinitratolanthanum(III)
 1,4-bis(1-imidazolyl)benzene hemisolvate monohydrate
;
_journal_coeditor_code SG6023
_journal_issue 9
_journal_name_full 'Acta Crystallographica Section E'
_journal_page_first m1876
_journal_page_last m1877
_journal_paper_doi 10.1107/S1600536805026954
_journal_volume 61
_journal_year 2005
_chemical_formula_iupac '[La (N O3)2 (C12 H10 N4)2 (H2 O)2], 0.5C12 H10 N4, H2 O'
_chemical_formula_moiety 'C30 H31 La N13 O12'
_chemical_formula_sum 'C30 H31 La N13 O12'
_chemical_formula_weight 904.56
_chemical_name_systematic
;
Diaquabis[1,4-bis(1-imidazolyl)benzene]trinitratolanthanum(III)
1,4-bis(1-imidazolyl)benzene hemisolvate monohydrate
;
_space_group_IT_number 2
_symmetry_cell_setting triclinic
_symmetry_space_group_name_Hall '-P 1'
_symmetry_space_group_name_H-M 'P -1'
_cell_angle_alpha 112.510(11)
_cell_angle_beta 90.343(2)
_cell_angle_gamma 114.825(10)
_cell_formula_units_Z 2
_cell_length_a 12.334(9)
_cell_length_b 12.980(11)
_cell_length_c 13.688(10)
_cell_measurement_reflns_used 6488
_cell_measurement_temperature 173.1
_cell_measurement_theta_max 27.5
_cell_measurement_theta_min 3.0
_cell_volume 1801(2)
_computing_cell_refinement CrystalClear
_computing_data_collection 'CrystalClear (Rigaku, 2002)'
_computing_data_reduction 'CrystalStructure (Rigaku/MSC, 2003)'
_computing_molecular_graphics 'program (reference)?'
_computing_publication_material CrystalStructure
_computing_structure_refinement 'CRYSTALS (Betteridge et al., 2003)'
_computing_structure_solution 'SIR92 (Altomare et al., 1993)'
_diffrn_detector_area_resol_mean 7.31
_diffrn_measured_fraction_theta_full 0.9194
_diffrn_measured_fraction_theta_max 0.9216
_diffrn_measurement_device_type 'Rigaku Saturn'
_diffrn_measurement_method \w
_diffrn_radiation_type 'Mo K\a'
_diffrn_radiation_wavelength 0.7107
_diffrn_reflns_av_R_equivalents 0.032
_diffrn_reflns_limit_h_max 15
_diffrn_reflns_limit_h_min -13
_diffrn_reflns_limit_k_max 16
_diffrn_reflns_limit_k_min -16
_diffrn_reflns_limit_l_max 17
_diffrn_reflns_limit_l_min -17
_diffrn_reflns_number 27576
_diffrn_reflns_theta_full 27.50
_diffrn_reflns_theta_max 27.48
_exptl_absorpt_coefficient_mu 1.262
_exptl_absorpt_correction_T_max 0.859
_exptl_absorpt_correction_T_min 0.715
_exptl_absorpt_correction_type multi-scan
_exptl_absorpt_process_details '(Jacobson, 1998)'
_exptl_crystal_colour colorless
_exptl_crystal_density_diffrn 1.668
_exptl_crystal_density_method 'not measured'
_exptl_crystal_description block
_exptl_crystal_F_000 910.00
_exptl_crystal_size_max 0.20
_exptl_crystal_size_mid 0.20
_exptl_crystal_size_min 0.12
_refine_diff_density_max 1.38
_refine_diff_density_min -0.75
_refine_ls_extinction_method none
_refine_ls_goodness_of_fit_ref 1.001
_refine_ls_hydrogen_treatment refall
_refine_ls_number_parameters 534
_refine_ls_number_reflns 7593
_refine_ls_R_factor_gt 0.0260
_refine_ls_shift/su_max 0.0000
_refine_ls_structure_factor_coef Fsqd
_refine_ls_weighting_details 'w = 1/[0.0008Fo^2^ + \s(Fo^2^)]/(4Fo^2^)'
_refine_ls_weighting_scheme calc
_refine_ls_wR_factor_ref 0.0750
_reflns_number_gt 7085
_reflns_number_total 7594
_reflns_threshold_expression F^2^>2\s(F^2^)
_cod_data_source_file sg6023.cif
_cod_data_source_block I
_cod_original_cell_volume 1801.(2)
_cod_database_code 2206786

loop_
_symmetry_equiv_pos_as_xyz
x,y,z
-x,-y,-z

loop_
_atom_site_label
_atom_site_fract_x
_atom_site_fract_y
_atom_site_fract_z
_atom_site_U_iso_or_equiv
_atom_site_adp_type
_atom_site_calc_flag
_atom_site_occupancy
_atom_site_type_symbol
La1 0.885140(10) 0.189370(10) 0.142130(10) 0.01359(4) Uani d 1.00 La
O1 1.08390(10) 0.3130(2) 0.08070(10) 0.0280(4) Uani d 1.00 O
O2 1.06919(13) 0.14317(13) 0.08509(12) 0.0193(4) Uani d 1.00 O
O3 1.2267(2) 0.2571(2) 0.0380(2) 0.0415(5) Uani d 1.00 O
O4 0.88470(10) 0.00930(10) 0.18836(11) 0.0227(4) Uani d 1.00 O
O5 0.81370(10) 0.1241(2) 0.29978(12) 0.0248(4) Uani d 1.00 O
O6 0.8494(2) -0.0081(2) 0.33822(13) 0.0329(5) Uani d 1.00 O
O7 0.68560(10) 0.2102(2) 0.19702(13) 0.0250(4) Uani d 1.00 O
O8 0.65630(10) 0.0238(2) 0.09019(13) 0.0301(4) Uani d 1.00 O
O9 0.5047(2) 0.0519(2) 0.1503(2) 0.0497(6) Uani d 1.00 O
O10 0.93270(10) 0.41056(13) 0.24951(13) 0.0261(4) Uani d 1.00 O
O11 0.8387(2) 0.0270(2) -0.04749(12) 0.0269(4) Uani d 1.00 O
O12 0.5621(2) -0.2395(2) 0.87270(10) 0.0356(5) Uani d 1.00 O
N1 1.0698(2) 0.2913(2) 0.31290(10) 0.0217(4) Uani d 1.00 N
N2 1.2304(2) 0.3320(2) 0.42170(10) 0.0221(4) Uani d 1.00 N
N3 1.6648(2) 0.3353(2) 0.55134(13) 0.0193(4) Uani d 1.00 N
N4 1.8347(2) 0.3895(2) 0.6559(2) 0.0257(5) Uani d 1.00 N
N5 0.8081(2) 0.2606(2) 0.00730(10) 0.0204(4) Uani d 1.00 N
N6 0.7005(2) 0.3198(2) -0.06943(13) 0.0180(4) Uani d 1.00 N
N7 0.3038(2) 0.3914(2) -0.17740(10) 0.0193(4) Uani d 1.00 N
N8 0.1974(2) 0.4750(2) -0.2190(2) 0.0272(5) Uani d 1.00 N
N9 1.1294(2) 0.2386(2) 0.0671(2) 0.0215(4) Uani d 1.00 N
N10 0.8493(2) 0.0412(2) 0.27740(10) 0.0202(4) Uani d 1.00 N
N11 0.6135(2) 0.0946(2) 0.1467(2) 0.0258(5) Uani d 1.00 N
N12 0.8048(2) 0.0215(2) 0.7527(2) 0.0301(5) Uani d 1.00 N
N13 0.6984(2) 0.0162(2) 0.61860(10) 0.0224(4) Uani d 1.00 N
C1 1.1646(2) 0.2700(2) 0.3190(2) 0.0239(5) Uani d 1.00 C
C2 1.0749(2) 0.3704(2) 0.4171(2) 0.0229(5) Uani d 1.00 C
C3 1.1723(2) 0.3962(2) 0.4847(2) 0.0236(5) Uani d 1.00 C
C4 1.3401(2) 0.3315(2) 0.4542(2) 0.0210(5) Uani d 1.00 C
C5 1.3663(2) 0.3380(2) 0.5559(2) 0.0253(5) Uani d 1.00 C
C6 1.4739(2) 0.3389(2) 0.5873(2) 0.0236(5) Uani d 1.00 C
C7 1.5540(2) 0.3332(2) 0.5173(2) 0.0196(5) Uani d 1.00 C
C8 1.5272(2) 0.3248(2) 0.4149(2) 0.0233(5) Uani d 1.00 C
C9 1.4204(2) 0.3252(2) 0.3840(2) 0.0254(5) Uani d 1.00 C
C10 1.7376(2) 0.4073(2) 0.6508(2) 0.0235(5) Uani d 1.00 C
C11 1.8240(2) 0.3026(2) 0.5545(2) 0.0253(5) Uani d 1.00 C
C12 1.7209(2) 0.2688(2) 0.4890(2) 0.0244(5) Uani d 1.00 C
C13 0.7006(2) 0.2551(2) -0.0114(2) 0.0196(5) Uani d 1.00 C
C14 0.8807(2) 0.3316(2) -0.0425(2) 0.0308(6) Uani d 1.00 C
C15 0.8167(2) 0.3701(2) -0.0891(2) 0.0314(6) Uani d 1.00 C
C16 0.6006(2) 0.3381(2) -0.0976(2) 0.0167(5) Uani d 1.00 C
C17 0.6216(2) 0.4507(2) -0.1005(2) 0.0189(5) Uani d 1.00 C
C18 0.5242(2) 0.4691(2) -0.1271(2) 0.0192(5) Uani d 1.00 C
C19 0.4058(2) 0.3754(2) -0.1485(2) 0.0170(5) Uani d 1.00 C
C20 0.3852(2) 0.2640(2) -0.1427(2) 0.0198(5) Uani d 1.00 C
C21 0.4824(2) 0.2449(2) -0.1180(2) 0.0195(5) Uani d 1.00 C
C22 0.3075(2) 0.4932(2) -0.1868(2) 0.0228(5) Uani d 1.00 C
C23 0.1202(2) 0.3558(2) -0.2317(2) 0.0380(7) Uani d 1.00 C
C24 0.1836(2) 0.3033(2) -0.2064(2) 0.0380(7) Uani d 1.00 C
C25 0.4769(2) -0.0570(2) 0.3880(2) 0.0245(5) Uani d 1.00 C
C26 0.5754(2) -0.0476(2) 0.4462(2) 0.0241(5) Uani d 1.00 C
C27 0.5988(2) 0.0091(2) 0.5587(2) 0.0203(5) Uani d 1.00 C
C28 0.7043(2) 0.0184(2) 0.7188(2) 0.0276(6) Uani d 1.00 C
C29 0.8701(2) 0.0224(2) 0.6707(2) 0.0283(6) Uani d 1.00 C
C30 0.8056(2) 0.0192(2) 0.5873(2) 0.0271(6) Uani d 1.00 C
H(1) 1.1846 0.2166 0.2580 0.0281 Uiso c 1.00 H
H(2) 1.0167 0.4028 0.4383 0.0290 Uiso c 1.00 H
H(3) 1.1963 0.4486 0.5618 0.0287 Uiso c 1.00 H
H(4) 1.3094 0.3415 0.6041 0.0311 Uiso c 1.00 H
H(5) 1.4934 0.3441 0.6583 0.0284 Uiso c 1.00 H
H(6) 1.5828 0.3187 0.3657 0.0284 Uiso c 1.00 H
H(7) 1.4012 0.3208 0.3132 0.0303 Uiso c 1.00 H
H(8) 1.7202 0.4646 0.7107 0.0271 Uiso c 1.00 H
H(9) 1.8825 0.2704 0.5333 0.0312 Uiso c 1.00 H
H(10) 1.6923 0.2099 0.4135 0.0292 Uiso c 1.00 H
H(11) 0.6299 0.2103 0.0134 0.0262 Uiso c 1.00 H
H(12) 0.9657 0.3516 -0.0433 0.0446 Uiso c 1.00 H
H(13) 0.8463 0.4216 -0.1284 0.0463 Uiso c 1.00 H
H(14) 0.7045 0.5163 -0.0844 0.0242 Uiso c 1.00 H
H(15) 0.5386 0.5471 -0.1302 0.0247 Uiso c 1.00 H
H(16) 0.3024 0.1995 -0.1558 0.0233 Uiso c 1.00 H
H(17) 0.4682 0.1666 -0.1155 0.0254 Uiso c 1.00 H
H(18) 0.3815 0.5698 -0.1713 0.0278 Uiso c 1.00 H
H(19) 0.0324 0.3157 -0.2550 0.0447 Uiso c 1.00 H
H(20) 0.1509 0.2202 -0.2084 0.0463 Uiso c 1.00 H
H(21) 0.4601 -0.0973 0.3098 0.0306 Uiso c 1.00 H
H(22) 0.6286 -0.0800 0.4089 0.0309 Uiso c 1.00 H
H(23) 0.6405 0.0171 0.7601 0.0368 Uiso c 1.00 H
H(24) 0.9500 0.0252 0.6722 0.0352 Uiso c 1.00 H
H(25) 0.8297 0.0190 0.5200 0.0360 Uiso c 1.00 H
H(26) 1.00410(10) 0.47541(13) 0.27668(13) 0.0289(11) Uiso d 1.00 H
H(27) 0.8294(2) 0.0263(2) -0.11634(12) 0.0364(11) Uiso d 1.00 H
H(28) 0.6359(2) -0.2034(2) 0.91450(10) 0.0419(11) Uiso d 1.00 H
H(29) 0.5579(2) -0.1794(2) 0.86350(10) 0.0417(11) Uiso d 1.00 H

loop_
_atom_site_aniso_label
_atom_site_aniso_U_11
_atom_site_aniso_U_22
_atom_site_aniso_U_33
_atom_site_aniso_U_12
_atom_site_aniso_U_13
_atom_site_aniso_U_23
La1 0.01312(7) 0.01426(7) 0.01643(7) 0.00841(5) 0.00271(5) 0.00707(5)
O1 0.0227(7) 0.0265(8) 0.0500(10) 0.0172(7) 0.0137(7) 0.0240(7)
O2 0.0187(7) 0.0188(7) 0.0264(7) 0.0113(6) 0.0070(6) 0.0124(6)
O3 0.0252(9) 0.0381(10) 0.0790(10) 0.0198(8) 0.0285(9) 0.0359(10)
O4 0.0302(8) 0.0239(7) 0.0209(7) 0.0167(6) 0.0107(6) 0.0111(6)
O5 0.0312(8) 0.0298(8) 0.0256(8) 0.0223(7) 0.0133(6) 0.0142(6)
O6 0.0438(10) 0.0429(10) 0.0308(9) 0.0262(9) 0.0133(7) 0.0266(8)
O7 0.0238(8) 0.0274(8) 0.0301(8) 0.0154(7) 0.0089(6) 0.0142(7)
O8 0.0226(8) 0.0255(8) 0.0327(9) 0.0067(7) 0.0061(7) 0.0078(7)
O9 0.0195(8) 0.0531(12) 0.084(2) 0.0131(8) 0.0236(9) 0.0396(12)
O10 0.0201(7) 0.0164(7) 0.0358(8) 0.0094(6) -0.0050(6) 0.0042(6)
O11 0.0387(9) 0.0345(8) 0.0168(7) 0.0274(8) 0.0029(6) 0.0082(6)
O12 0.0377(9) 0.0331(9) 0.0331(9) 0.0148(8) 0.0053(7) 0.0127(7)
N1 0.0215(9) 0.0222(8) 0.0221(9) 0.0131(7) -0.0004(7) 0.0065(7)
N2 0.0216(9) 0.0265(9) 0.0184(8) 0.0143(8) -0.0002(7) 0.0063(7)
N3 0.0155(8) 0.0228(8) 0.0187(8) 0.0100(7) 0.0018(6) 0.0066(7)
N4 0.0197(9) 0.0294(10) 0.0294(10) 0.0120(8) 0.0019(7) 0.0131(8)
N5 0.0223(9) 0.0221(8) 0.0235(8) 0.0141(7) 0.0043(7) 0.0118(7)
N6 0.0175(8) 0.0224(8) 0.0219(8) 0.0125(7) 0.0053(6) 0.0132(7)
N7 0.0172(8) 0.0200(8) 0.0229(8) 0.0121(7) 0.0019(7) 0.0072(7)
N8 0.0247(9) 0.0246(9) 0.0336(10) 0.0170(8) -0.0015(8) 0.0073(8)
N9 0.0162(8) 0.0219(8) 0.0294(9) 0.0097(7) 0.0057(7) 0.0124(7)
N10 0.0202(8) 0.0237(9) 0.0199(8) 0.0111(7) 0.0047(7) 0.0113(7)
N11 0.0183(9) 0.0338(10) 0.0343(10) 0.0116(8) 0.0096(8) 0.0233(9)
N12 0.0317(10) 0.0405(11) 0.0236(9) 0.0195(9) 0.0038(8) 0.0158(8)
N13 0.0226(9) 0.0291(9) 0.0196(8) 0.0124(8) 0.0047(7) 0.0136(7)
C1 0.0241(11) 0.0255(11) 0.0201(10) 0.0149(9) -0.0024(8) 0.0041(8)
C2 0.0205(10) 0.0270(11) 0.0256(10) 0.0154(9) 0.0053(8) 0.0104(9)
C3 0.0252(10) 0.0273(11) 0.0190(10) 0.0159(9) 0.0043(8) 0.0063(8)
C4 0.0188(10) 0.0239(10) 0.0193(9) 0.0109(8) -0.0008(8) 0.0070(8)
C5 0.0220(10) 0.0368(12) 0.0186(10) 0.0165(9) 0.0058(8) 0.0098(9)
C6 0.0234(10) 0.0308(11) 0.0168(9) 0.0138(9) 0.0014(8) 0.0088(8)
C7 0.0180(9) 0.0196(9) 0.0186(9) 0.0089(8) -0.0002(7) 0.0053(8)
C8 0.0214(10) 0.0317(11) 0.0174(9) 0.0140(9) 0.0045(8) 0.0088(8)
C9 0.0246(11) 0.0343(12) 0.0171(9) 0.0144(9) 0.0011(8) 0.0097(9)
C10 0.0215(10) 0.0268(10) 0.0192(10) 0.0099(9) 0.0008(8) 0.0081(8)
C11 0.0213(10) 0.0246(10) 0.0333(12) 0.0132(9) 0.0070(9) 0.0125(9)
C12 0.0239(10) 0.0240(10) 0.0246(10) 0.0138(9) 0.0054(8) 0.0065(8)
C13 0.0193(9) 0.0224(9) 0.0233(10) 0.0121(8) 0.0050(8) 0.0128(8)
C14 0.0229(11) 0.0460(10) 0.0430(10) 0.0213(11) 0.0128(10) 0.0322(12)
C15 0.0227(11) 0.0470(10) 0.0470(10) 0.0193(10) 0.0137(10) 0.0373(12)
C16 0.0189(9) 0.0215(9) 0.0156(9) 0.0135(8) 0.0034(7) 0.0089(8)
C17 0.0197(9) 0.0197(9) 0.0208(9) 0.0093(8) 0.0040(8) 0.0117(8)
C18 0.0219(10) 0.0195(9) 0.0210(9) 0.0118(8) 0.0051(8) 0.0107(8)
C19 0.0197(9) 0.0206(9) 0.0144(9) 0.0130(8) 0.0034(7) 0.0065(7)
C20 0.0171(9) 0.0177(9) 0.0239(10) 0.0080(8) 0.0014(8) 0.0082(8)
C21 0.0214(10) 0.0176(9) 0.0242(10) 0.0115(8) 0.0047(8) 0.0105(8)
C22 0.0232(10) 0.0202(9) 0.0261(10) 0.0138(8) -0.0003(8) 0.0066(8)
C23 0.0200(11) 0.0303(12) 0.061(2) 0.0119(10) -0.0043(11) 0.0164(12)
C24 0.0194(11) 0.0279(12) 0.068(2) 0.0093(10) -0.0012(11) 0.0230(12)
C25 0.0285(11) 0.0315(11) 0.0164(9) 0.0169(9) 0.0054(8) 0.0092(8)
C26 0.0251(11) 0.0314(11) 0.0207(10) 0.0169(9) 0.0066(8) 0.0113(9)
C27 0.0194(10) 0.0259(10) 0.0200(10) 0.0113(8) 0.0034(8) 0.0129(8)
C28 0.0284(11) 0.0422(13) 0.0209(10) 0.0202(10) 0.0077(9) 0.0174(10)
C29 0.0230(11) 0.0362(12) 0.0287(11) 0.0155(10) 0.0040(9) 0.0145(10)
C30 0.0238(11) 0.0397(13) 0.0268(11) 0.0193(10) 0.0094(9) 0.0174(10)

loop_
_atom_type_symbol
_atom_type_description
_atom_type_scat_dispersion_real
_atom_type_scat_dispersion_imag
_atom_type_scat_source
C C 0.003 0.002
;
International Tables for Crystallography
(1992, Vol. C, Tables 4.2.6.8 and 6.1.1.4)
;
H H 0.000 0.000
;
International Tables for Crystallography
(1992, Vol. C, Table 6.1.1.4)
;
N N 0.006 0.003
;
International Tables for Crystallography
(1992, Vol. C, Tables 4.2.6.8 and 6.1.1.4)
;
O O 0.011 0.006
;
International Tables for Crystallography
(1992, Vol. C, Tables 4.2.6.8 and 6.1.1.4)
;
La La -0.287 2.452
;
International Tables for Crystallography
(1992, Vol. C, Tables 4.2.6.8 and 6.1.1.4)
;

loop_
_geom_angle_atom_site_label_1
_geom_angle_atom_site_label_2
_geom_angle_atom_site_label_3
_geom_angle
_geom_angle_publ_flag
N9 O1 La1 97.00(10) yes
N9 O2 La1 98.00(10) yes
N10 O4 La1 96.3(2) yes
N10 O5 La1 97.00(10) yes
N11 O7 La1 95.30(10) yes
N11 O8 La1 98.30(10) yes
H(26) O10 La1 127.94(16) no
H(27) O11 La1 134.2(2) no
H(28) O12 H(29) 104.2(3) no
C1 N1 C2 105.3(2) yes
C1 N1 La1 129.60(10) yes
C2 N1 La1 124.8(2) yes
C1 N2 C3 106.9(2) yes
C1 N2 C4 125.1(2) yes
C3 N2 C4 127.9(2) yes
C7 N3 C10 126.3(2) yes
C7 N3 C12 126.9(2) yes
C10 N3 C12 106.7(2) yes
C10 N4 C11 105.3(2) yes
C13 N5 C14 105.1(2) yes
C13 N5 La1 128.1(2) yes
C14 N5 La1 126.0(2) yes
C13 N6 C15 107.0(2) yes
C13 N6 C16 125.7(2) yes
C15 N6 C16 127.2(2) yes
C19 N7 C22 126.9(2) yes
C19 N7 C24 126.2(2) yes
C22 N7 C24 106.8(2) yes
C22 N8 C23 105.3(3) yes
O1 N9 O2 116.8(2) yes
O1 N9 O3 122.0(2) yes
O2 N9 O3 121.2(2) yes
O4 N10 O5 117.4(2) yes
O4 N10 O6 120.8(2) yes
O5 N10 O6 121.9(2) yes
O7 N11 O8 117.9(2) yes
O7 N11 O9 121.6(2) yes
O8 N11 O9 120.5(2) yes
C28 N12 C29 105.4(2) yes
C27 N13 C28 125.7(2) yes
C27 N13 C30 127.8(2) yes
C28 N13 C30 106.5(2) yes
H(1) C1 N1 124.2 no
H(1) C1 N2 124.4 no
N1 C1 N2 111.4(2) yes
C3 C2 H(2) 124.9 no
C3 C2 N1 110.5(2) yes
H(2) C2 N1 124.6 no
H(3) C3 N2 127.0 no
H(3) C3 C2 127.0 no
N2 C3 C2 105.9(2) yes
C5 C4 C9 120.5(2) yes
C5 C4 N2 119.9(2) yes
C9 C4 N2 119.6(2) yes
C6 C5 H(4) 120.5 no
C6 C5 C4 119.5(2) yes
H(4) C5 C4 120.0 no
C7 C6 H(5) 119.9 no
C7 C6 C5 119.9(2) yes
H(5) C6 C5 120.1 no
C8 C7 N3 120.1(2) yes
C8 C7 C6 120.8(2) yes
N3 C7 C6 119.2(2) yes
C9 C8 H(6) 120.4 no
C9 C8 C7 119.3(2) yes
H(6) C8 C7 120.3 no
H(7) C9 C4 119.9 no
H(7) C9 C8 120.1 no
C4 C9 C8 120.0(2) yes
H(8) C10 N3 124.1 no
H(8) C10 N4 124.3 no
N3 C10 N4 111.6(2) yes
C12 C11 H(9) 125.1 no
C12 C11 N4 110.4(2) yes
H(9) C11 N4 124.5 no
H(10) C12 N3 126.9 no
H(10) C12 C11 127.1 no
N3 C12 C11 106.0(2) yes
H(11) C13 N5 124.1 no
H(11) C13 N6 124.1 no
N5 C13 N6 111.9(2) yes
C15 C14 H(12) 124.9 no
C15 C14 N5 110.6(2) yes
H(12) C14 N5 124.4 no
H(13) C15 N6 127.2 no
H(13) C15 C14 127.3 no
N6 C15 C14 105.5(3) yes
C17 C16 C21 120.3(2) yes
C17 C16 N6 120.1(2) yes
C21 C16 N6 119.6(2) yes
C18 C17 H(14) 120.1 no
C18 C17 C16 120.1(2) yes
H(14) C17 C16 119.8 no
C19 C18 H(15) 120.0 no
C19 C18 C17 119.7(2) yes
H(15) C18 C17 120.3 no
C20 C19 N7 119.4(2) yes
C20 C19 C18 119.9(2) yes
N7 C19 C18 120.8(2) yes
C21 C20 H(16) 119.8 no
C21 C20 C19 120.4(2) yes
H(16) C20 C19 119.8 no
H(17) C21 C16 120.0 no
H(17) C21 C20 120.4 no
C16 C21 C20 119.6(2) yes
H(18) C22 N7 124.5 no
H(18) C22 N8 124.1 no
N7 C22 N8 111.3(2) yes
C24 C23 H(19) 125.0 no
C24 C23 N8 110.5(2) yes
H(19) C23 N8 124.5 no
H(20) C24 N7 126.9 no
H(20) C24 C23 127.0 no
N7 C24 C23 106.1(2) yes
C26 C25 H(21) 120.1 no
C27 C26 H(22) 119.7 no
C27 C26 C25 120.2(2) yes
H(22) C26 C25 120.1 no
N13 C27 C26 120.2(2) yes
H(23) C28 N12 123.7 no
H(23) C28 N13 123.9 no
N12 C28 N13 112.4(2) yes
C30 C29 H(24) 124.9 no
C30 C29 N12 109.9(2) yes
H(24) C29 N12 125.2 no
H(25) C30 N13 127.1 no
H(25) C30 C29 127.2 no
N13 C30 C29 105.7(2) yes

loop_
_geom_bond_atom_site_label_1
_geom_bond_atom_site_label_2
_geom_bond_distance
_geom_bond_publ_flag
La1 O1 2.654(2) yes
La1 O2 2.632(2) yes
La1 O4 2.643(2) yes
La1 O5 2.635(2) yes
La1 O7 2.669(2) yes
La1 O8 2.608(3) yes
La1 O10 2.468(2) yes
La1 O11 2.507(3) yes
La1 N1 2.728(2) yes
La1 N5 2.682(2) yes
O1 N9 1.264(3) yes
O2 N9 1.269(3) yes
O3 N9 1.222(3) yes
O4 N10 1.272(2) yes
O5 N10 1.262(3) yes
O6 N10 1.230(3) yes
O7 N11 1.265(2) yes
O8 N11 1.260(3) yes
O9 N11 1.228(3) yes
O10 H(26) 0.870(2) no
O11 H(27) 0.945(3) no
O12 H(28) 0.898(3) no
O12 H(29) 0.858(4) no
N1 C1 1.318(4) yes
N1 C2 1.384(3) yes
N2 C1 1.362(3) yes
N2 C3 1.382(3) yes
N2 C4 1.425(3) yes
N3 C7 1.427(3) yes
N3 C10 1.356(2) yes
N3 C12 1.377(3) yes
N4 C10 1.317(4) yes
N4 C11 1.375(3) yes
N5 C13 1.315(3) yes
N5 C14 1.383(4) yes
N6 C13 1.360(4) yes
N6 C15 1.381(3) yes
N6 C16 1.426(3) yes
N7 C19 1.434(3) yes
N7 C22 1.357(4) yes
N7 C24 1.373(3) yes
N8 C22 1.319(3) yes
N8 C23 1.373(3) yes
N12 C28 1.301(4) yes
N12 C29 1.387(3) yes
N13 C27 1.423(3) yes
N13 C28 1.362(3) yes
N13 C30 1.381(3) yes
C1 H(1) 0.970 no
C2 C3 1.350(4) yes
C2 H(2) 0.970 no
C3 H(3) 0.970 no
C4 C5 1.389(4) yes
C4 C9 1.389(3) yes
C5 C6 1.386(4) yes
C5 H(4) 0.970 no
C6 C7 1.385(3) yes
C6 H(5) 0.970 no
C7 C8 1.391(3) yes
C8 C9 1.384(4) yes
C8 H(6) 0.970 no
C9 H(7) 0.970 no
C10 H(8) 0.970 no
C11 C12 1.353(4) yes
C11 H(9) 0.970 no
C12 H(10) 0.970 no
C13 H(11) 0.970 no
C14 C15 1.359(5) yes
C14 H(12) 0.970 no
C15 H(13) 0.970 no
C16 C17 1.391(4) yes
C16 C21 1.386(2) yes
C17 C18 1.391(4) yes
C17 H(14) 0.970 no
C18 C19 1.388(2) yes
C18 H(15) 0.970 no
C19 C20 1.394(4) yes
C20 C21 1.386(4) yes
C20 H(16) 0.970 no
C21 H(17) 0.970 no
C22 H(18) 0.970 no
C23 C24 1.349(5) yes
C23 H(19) 0.970 no
C24 H(20) 0.970 no
C25 C26 1.384(4) yes
C25 H(21) 0.970 no
C26 C27 1.395(3) yes
C26 H(22) 0.970 no
C28 H(23) 0.970 no
C29 C30 1.365(4) yes
C29 H(24) 0.970 no
C30 H(25) 0.970 no

loop_
_geom_contact_atom_site_label_1
_geom_contact_atom_site_label_2
_geom_contact_distance
_geom_contact_site_symmetry_2
_geom_contact_publ_flag
La1 O1 2.654(2) 55501 yes
La1 O2 2.632(2) 55501 yes
La1 O4 2.643(2) 55501 yes
La1 O5 2.635(2) 55501 yes
La1 O7 2.669(2) 55501 yes
La1 O8 2.6090(10) 55501 yes
La1 O10 2.468(2) 55501 yes
La1 O11 2.5070(10) 55501 yes
La1 N1 2.728(2) 55501 yes
La1 N5 2.682(2) 55501 yes
La1 N9 3.076(2) 55501 yes
La1 N10 3.057(2) 55501 yes
La1 N11 3.056(2) 55501 yes
La1 H(26) 3.0800(10) 55501 no
La1 H(27) 3.2380(10) 55501 no
O1 La1 2.654(2) 55501 yes
O1 O2 2.158(3) 55501 yes
O1 O3 2.174(3) 55501 yes
O1 O10 3.196(3) 55501 yes
O1 O11 3.396(2) 55501 yes
O1 N1 3.296(3) 55501 yes
O1 N5 3.248(3) 55501 yes
O1 C14 3.157(4) 55501 yes
O1 C17 3.559(2) 76502 yes
O1 H(1) 3.547 55501 no
O1 H(12) 2.550 55501 no
O1 H(13) 2.970 76502 no
O1 H(14) 2.604 76502 no
O1 H(26) 3.171(2) 55501 no
O2 La1 2.632(2) 55501 yes
O2 O1 2.158(3) 55501 yes
O2 O2 3.186(2) 75502 yes
O2 O3 2.170(3) 55501 yes
O2 O4 2.966(2) 55501 yes
O2 O11 2.810(2) 55501 yes
O2 O11 2.771(3) 75502 yes
O2 N1 2.970(2) 55501 yes
O2 C1 2.939(3) 55501 yes
O2 H(1) 2.372 55501 no
O2 H(27) 3.404(2) 55501 no
O2 H(27) 3.100(3) 75502 no
O3 O1 2.174(3) 55501 yes
O3 O2 2.170(3) 55501 yes
O3 O4 3.347(2) 75502 yes
O3 O11 3.483(3) 75502 yes
O3 C17 3.186(3) 76502 yes
O3 C18 3.321(2) 76502 yes
O3 C20 3.167(3) 65501 yes
O3 H(1) 3.258 55501 no
O3 H(14) 2.499 76502 no
O3 H(15) 2.784 76502 no
O3 H(16) 2.750 65501 no
O3 H(20) 3.290 65501 no
O4 La1 2.643(2) 55501 yes
O4 O2 2.966(2) 55501 yes
O4 O3 3.347(2) 75502 yes
O4 O5 2.164(3) 55501 yes
O4 O6 2.175(3) 55501 yes
O4 O8 3.220(3) 55501 yes
O4 O11 3.384(3) 55501 yes
O4 N1 3.110(2) 55501 yes
O4 C1 3.471(2) 55501 yes
O4 C20 3.524(2) 65502 yes
O4 H(1) 3.387 55501 no
O4 H(16) 2.585 65502 no
O4 H(20) 2.944 65502 no
O5 La1 2.635(2) 55501 yes
O5 O4 2.164(3) 55501 yes
O5 O6 2.178(3) 55501 yes
O5 O7 2.896(3) 55501 yes
O5 O8 2.940(2) 55501 yes
O5 N1 2.942(2) 55501 yes
O5 N11 3.027(3) 55501 yes
O5 C2 3.245(2) 55501 yes
O5 H(2) 3.168 55501 no
O5 H(16) 3.487 65502 no
O5 H(22) 3.529 55501 no
O6 O4 2.175(3) 55501 yes
O6 O5 2.178(3) 55501 yes
O6 C20 3.405(2) 65502 yes
O6 C24 3.390(3) 65502 yes
O6 C30 3.361(3) 55501 yes
O6 H(16) 2.683 65502 no
O6 H(20) 2.641 65502 no
O6 H(22) 2.795 55501 no
O6 H(25) 2.404 55501 no
O7 La1 2.669(2) 55501 yes
O7 O5 2.896(3) 55501 yes
O7 O8 2.163(2) 55501 yes
O7 O9 2.176(2) 55501 yes
O7 O10 2.908(2) 55501 yes
O7 N5 3.158(3) 55501 yes
O7 C13 3.114(3) 55501 yes
O7 H(11) 2.602 55501 no
O7 H(18) 3.422 66502 no
O8 La1 2.6090(10) 55501 yes
O8 O4 3.220(3) 55501 yes
O8 O5 2.940(2) 55501 yes
O8 O7 2.163(2) 55501 yes
O8 O9 2.161(3) 55501 yes
O8 O9 3.398(3) 65502 yes
O8 O11 2.940(2) 55501 yes
O8 N5 3.480(3) 55501 yes
O8 N10 3.364(3) 55501 yes
O8 C21 3.354(3) 65502 yes
O8 H(11) 3.112 55501 no
O8 H(11) 3.367 65502 no
O8 H(16) 3.563 65502 no
O8 H(17) 2.462 65502 no
O8 H(27) 3.555(2) 55501 no
O9 O7 2.176(2) 55501 yes
O9 O8 2.161(3) 55501 yes
O9 O8 3.398(3) 65502 yes
O9 C13 3.402(2) 65502 yes
O9 H(11) 3.231 55501 no
O9 H(11) 2.955 65502 no
O9 H(17) 2.856 65502 no
O9 H(21) 3.343 55501 no
O10 La1 2.468(2) 55501 yes
O10 O1 3.196(3) 55501 yes
O10 O7 2.908(2) 55501 yes
O10 N1 3.037(3) 55501 yes
O10 N5 3.103(2) 55501 yes
O10 N8 2.725(3) 66502 yes
O10 C2 3.201(4) 55501 yes
O10 C23 3.450(4) 66502 yes
O10 H(2) 2.831 55501 no
O10 H(13) 3.572 76502 no
O10 H(19) 3.366 66502 no
O11 La1 2.5070(10) 55501 yes
O11 O1 3.396(2) 55501 yes
O11 O2 2.810(2) 55501 yes
O11 O2 2.771(3) 75502 yes
O11 O3 3.483(3) 75502 yes
O11 O4 3.384(3) 55501 yes
O11 O8 2.940(2) 55501 yes
O11 N5 3.021(3) 55501 yes
O11 N9 3.351(2) 55501 yes
O11 N9 3.542(3) 75502 yes
O11 H(1) 3.261 75502 no
N1 La1 2.728(2) 55501 yes
N1 O1 3.296(3) 55501 yes
N1 O2 2.970(2) 55501 yes
N1 O4 3.110(2) 55501 yes
N1 O5 2.942(2) 55501 yes
N1 O10 3.037(3) 55501 yes
N1 N2 2.214(3) 55501 yes
N1 N9 3.320(3) 55501 yes
N1 N10 3.087(2) 55501 yes
N1 C3 2.247(3) 55501 yes
N1 C4 3.579(3) 55501 yes
N1 H(1) 2.029 55501 no
N1 H(2) 2.093 55501 no
N1 H(3) 3.184 55501 no
N1 H(26) 3.024(3) 55501 no
N2 N1 2.214(3) 55501 yes
N2 C2 2.180(4) 55501 yes
N2 C5 2.436(4) 55501 yes
N2 C9 2.433(3) 55501 yes
N2 H(1) 2.071 55501 no
N2 H(2) 3.119 55501 no
N2 H(3) 2.113 55501 no
N2 H(4) 2.614 55501 no
N2 H(7) 2.607 55501 no
N3 N4 2.211(3) 55501 yes
N3 C6 2.425(3) 55501 yes
N3 C8 2.442(3) 55501 yes
N3 C11 2.180(4) 55501 yes
N3 H(5) 2.596 55501 no
N3 H(6) 2.626 55501 no
N3 H(8) 2.063 55501 no
N3 H(9) 3.119 55501 no
N3 H(10) 2.107 55501 no
N4 N3 2.211(3) 55501 yes
N4 C7 3.585(3) 55501 yes
N4 C12 2.240(3) 55501 yes
N4 H(8) 2.028 55501 no
N4 H(9) 2.084 55501 no
N4 H(10) 3.177 55501 no
N5 La1 2.682(2) 55501 yes
N5 O1 3.248(3) 55501 yes
N5 O7 3.158(3) 55501 yes
N5 O8 3.480(3) 55501 yes
N5 O10 3.103(2) 55501 yes
N5 O11 3.021(3) 55501 yes
N5 N6 2.216(3) 55501 yes
N5 N8 3.572(3) 66502 yes
N5 N11 3.592(3) 55501 yes
N5 C15 2.255(4) 55501 yes
N5 C16 3.583(4) 55501 yes
N5 H(11) 2.025 55501 no
N5 H(12) 2.090 55501 no
N5 H(13) 3.192 55501 no
N5 H(27) 2.987(3) 55501 no
N6 N5 2.216(3) 55501 yes
N6 C14 2.182(4) 55501 yes
N6 C17 2.440(4) 55501 yes
N6 C21 2.431(3) 55501 yes
N6 C22 3.448(3) 66502 yes
N6 H(11) 2.066 55501 no
N6 H(12) 3.120 55501 no
N6 H(13) 2.114 55501 no
N6 H(14) 2.615 55501 no
N6 H(17) 2.607 55501 no
N6 H(18) 3.402 66502 no
N6 H(21) 3.306 65502 no
N7 N8 2.210(4) 55501 yes
N7 C17 3.453(3) 66502 yes
N7 C18 2.454(3) 55501 yes
N7 C20 2.442(4) 55501 yes
N7 C23 2.176(4) 55501 yes
N7 H(14) 3.333 66502 no
N7 H(15) 2.636 55501 no
N7 H(16) 2.612 55501 no
N7 H(18) 2.068 55501 no
N7 H(19) 3.114 55501 no
N7 H(20) 2.104 55501 no
N8 O10 2.725(3) 66502 yes
N8 N5 3.572(3) 66502 yes
N8 N7 2.210(4) 55501 yes
N8 C13 3.405(2) 66502 yes
N8 C19 3.595(4) 55501 yes
N8 C24 2.236(4) 55501 yes
N8 H(18) 2.029 55501 no
N8 H(19) 2.082 55501 no
N8 H(20) 3.174 55501 no
N8 H(26) 2.987(3) 66502 no
N9 La1 3.076(2) 55501 yes
N9 O11 3.351(2) 55501 yes
N9 O11 3.542(3) 75502 yes
N9 N1 3.320(3) 55501 yes
N9 C1 3.317(3) 55501 yes
N9 H(1) 2.844 55501 no
N9 H(12) 3.558 55501 no
N9 H(14) 2.884 76502 no
N10 La1 3.057(2) 55501 yes
N10 O8 3.364(3) 55501 yes
N10 N1 3.087(2) 55501 yes
N10 C20 3.490(2) 65502 yes
N10 H(16) 2.666 65502 no
N10 H(20) 3.152 65502 no
N10 H(22) 3.429 55501 no
N10 H(25) 3.442 55501 no
N11 La1 3.056(2) 55501 yes
N11 O5 3.027(3) 55501 yes
N11 N5 3.592(3) 55501 yes
N11 C13 3.431(4) 55501 yes
N11 H(11) 2.734 55501 no
N11 H(11) 3.575 65502 no
N11 H(17) 2.951 65502 no
N12 N13 2.213(3) 55501 yes
N12 C27 3.575(4) 55501 yes
N12 C30 2.253(4) 55501 yes
N12 H(23) 2.008 55501 no
N12 H(24) 2.101 55501 no
N12 H(25) 3.192 55501 no
N13 N12 2.213(3) 55501 yes
N13 C26 2.442(3) 55501 yes
N13 C29 2.189(4) 55501 yes
N13 H(22) 2.620 55501 no
N13 H(23) 2.066 55501 no
N13 H(24) 3.127 55501 no
N13 H(25) 2.113 55501 no
C1 O2 2.939(3) 55501 yes
C1 O4 3.471(2) 55501 yes
C1 N9 3.317(3) 55501 yes
C1 C2 2.148(4) 55501 yes
C1 C3 2.205(3) 55501 yes
C1 C4 2.474(3) 55501 yes
C1 C9 2.973(4) 55501 yes
C1 H(2) 3.081 55501 no
C1 H(3) 3.146 55501 no
C1 H(7) 2.718 55501 no
C2 O5 3.245(2) 55501 yes
C2 O10 3.201(4) 55501 yes
C2 N2 2.180(4) 55501 yes
C2 C1 2.148(4) 55501 yes
C2 C4 3.574(4) 55501 yes
C2 H(1) 3.088 55501 no
C2 H(3) 2.084 55501 no
C2 H(26) 3.050(4) 55501 no
C3 N1 2.247(3) 55501 yes
C3 C1 2.205(3) 55501 yes
C3 C4 2.522(4) 55501 yes
C3 C5 3.049(4) 55501 yes
C3 H(1) 3.139 55501 no
C3 H(2) 2.064 55501 no
C3 H(4) 2.810 55501 no
C4 N1 3.579(3) 55501 yes
C4 C1 2.474(3) 55501 yes
C4 C2 3.574(4) 55501 yes
C4 C3 2.522(4) 55501 yes
C4 C6 2.397(4) 55501 yes
C4 C7 2.760(4) 55501 yes
C4 C8 2.402(3) 55501 yes
C4 H(1) 2.754 55501 no
C4 H(3) 2.864 55501 no
C4 H(4) 2.054 55501 no
C4 H(5) 3.276 55501 no
C4 H(6) 3.281 55501 no
C4 H(7) 2.053 55501 no
C5 N2 2.436(4) 55501 yes
C5 C3 3.049(4) 55501 yes
C5 C7 2.398(4) 55501 yes
C5 C8 2.787(3) 55501 yes
C5 C9 2.413(3) 55501 yes
C5 H(3) 2.984 55501 no
C5 H(5) 2.052 55501 no
C5 H(7) 3.286 55501 no
C6 N3 2.425(3) 55501 yes
C6 C4 2.397(4) 55501 yes
C6 C8 2.413(3) 55501 yes
C6 C9 2.777(4) 55501 yes
C6 C10 3.013(3) 55501 yes
C6 H(4) 2.056 55501 no
C6 H(6) 3.288 55501 no
C6 H(8) 2.901 55501 no
C7 N4 3.585(3) 55501 yes
C7 C4 2.760(4) 55501 yes
C7 C5 2.398(4) 55501 yes
C7 C9 2.395(4) 55501 yes
C7 C10 2.483(3) 55501 yes
C7 C11 3.571(4) 55501 yes
C7 C12 2.508(4) 55501 yes
C7 H(4) 3.278 55501 no
C7 H(5) 2.049 55501 no
C7 H(6) 2.058 55501 no
C7 H(7) 3.274 55501 no
C7 H(8) 2.767 55501 no
C7 H(10) 2.841 55501 no
C8 N3 2.442(3) 55501 yes
C8 C4 2.402(3) 55501 yes
C8 C5 2.787(3) 55501 yes
C8 C6 2.413(3) 55501 yes
C8 C12 3.043(4) 55501 yes
C8 H(5) 3.287 55501 no
C8 H(7) 2.051 55501 no
C8 H(10) 2.983 55501 no
C9 N2 2.433(3) 55501 yes
C9 C1 2.973(4) 55501 yes
C9 C5 2.413(3) 55501 yes
C9 C6 2.777(4) 55501 yes
C9 C7 2.395(4) 55501 yes
C9 H(1) 2.838 55501 no
C9 H(4) 3.287 55501 no
C9 H(6) 2.053 55501 no
C10 C6 3.013(3) 55501 yes
C10 C7 2.483(3) 55501 yes
C10 C11 2.140(4) 55501 yes
C10 C12 2.193(3) 55501 yes
C10 H(5) 2.785 55501 no
C10 H(9) 3.073 55501 no
C10 H(10) 3.134 55501 no
C11 O5 3.332(3) 65501 yes
C11 N3 2.180(4) 55501 yes
C11 C2 3.596(3) 65501 yes
C11 C7 3.571(4) 55501 yes
C11 C10 2.140(4) 55501 yes
C11 H(2) 2.983 65501 no
C11 H(8) 3.079 55501 no
C11 H(10) 2.087 55501 no
C11 H(25) 3.559 65501 no
C12 O5 3.109(3) 65501 yes
C12 N4 2.240(3) 55501 yes
C12 C7 2.508(4) 55501 yes
C12 C8 3.043(4) 55501 yes
C12 C10 2.193(3) 55501 yes
C12 C26 3.519(3) 65501 yes
C12 C27 3.572(4) 65501 yes
C12 H(2) 3.527 65501 no
C12 H(6) 2.811 55501 no
C12 H(8) 3.126 55501 no
C12 H(9) 2.069 55501 no
C13 O7 3.114(3) 55501 yes
C13 O9 3.402(2) 65502 yes
C13 N8 3.405(2) 66502 yes
C13 N11 3.431(4) 55501 yes
C13 C14 2.141(3) 55501 yes
C13 C15 2.203(4) 55501 yes
C13 C16 2.479(4) 55501 yes
C13 C21 2.982(4) 55501 yes
C13 C22 3.397(3) 66502 yes
C13 H(12) 3.074 55501 no
C13 H(13) 3.145 55501 no
C13 H(17) 2.739 55501 no
C13 H(18) 3.171 66502 no
C14 O1 3.157(4) 55501 yes
C14 N6 2.182(4) 55501 yes
C14 C13 2.141(3) 55501 yes
C14 C16 3.573(4) 55501 yes
C14 H(11) 3.081 55501 no
C14 H(12) 3.407 76502 no
C14 H(13) 2.094 55501 no
C14 H(13) 3.490 76502 no
C14 H(19) 3.455 65501 no
C14 H(27) 3.457(4) 55501 no
C15 N5 2.255(4) 55501 yes
C15 C13 2.203(4) 55501 yes
C15 C16 2.514(4) 55501 yes
C15 C17 3.024(4) 55501 yes
C15 H(11) 3.136 55501 no
C15 H(12) 2.073 55501 no
C15 H(12) 3.213 76502 no
C15 H(14) 2.762 55501 no
C16 N5 3.583(4) 55501 yes
C16 C13 2.479(4) 55501 yes
C16 C14 3.573(4) 55501 yes
C16 C15 2.514(4) 55501 yes
C16 C18 2.410(4) 55501 yes
C16 C19 2.777(4) 55501 yes
C16 C20 2.396(3) 55501 yes
C16 C22 3.545(3) 66502 yes
C16 H(11) 2.759 55501 no
C16 H(13) 2.854 55501 no
C16 H(14) 2.053 55501 no
C16 H(15) 3.288 55501 no
C16 H(16) 3.272 55501 no
C16 H(17) 2.051 55501 no
C16 H(18) 3.380 66502 no
C16 H(21) 3.135 65502 no
C17 O1 3.559(2) 76502 yes
C17 O3 3.186(3) 76502 yes
C17 N6 2.440(4) 55501 yes
C17 N7 3.453(3) 66502 yes
C17 C15 3.024(4) 55501 yes
C17 C19 2.404(3) 55501 yes
C17 C19 3.404(3) 66502 yes
C17 C20 2.772(2) 55501 yes
C17 C21 2.408(3) 55501 yes
C17 H(13) 2.958 55501 no
C17 H(15) 2.059 55501 no
C17 H(17) 3.283 55501 no
C18 O3 3.321(2) 76502 yes
C18 N7 2.454(3) 55501 yes
C18 C16 2.410(4) 55501 yes
C18 C18 3.377(3) 66502 yes
C18 C19 3.424(3) 66502 yes
C18 C20 2.408(3) 55501 yes
C18 C21 2.787(4) 55501 yes
C18 C22 2.962(4) 55501 yes
C18 H(14) 2.057 55501 no
C18 H(16) 3.283 55501 no
C18 H(18) 2.774 55501 no
C19 N8 3.595(4) 55501 yes
C19 C16 2.777(4) 55501 yes
C19 C17 2.404(3) 55501 yes
C19 C17 3.404(3) 66502 yes
C19 C18 3.424(3) 66502 yes
C19 C21 2.413(4) 55501 yes
C19 C22 2.498(4) 55501 yes
C19 C23 3.570(4) 55501 yes
C19 C24 2.503(3) 55501 yes
C19 H(14) 3.281 55501 no
C19 H(14) 3.495 66502 no
C19 H(15) 2.053 55501 no
C19 H(15) 3.534 66502 no
C19 H(16) 2.056 55501 no
C19 H(17) 3.290 55501 no
C19 H(18) 2.791 55501 no
C19 H(20) 2.828 55501 no
C20 O4 3.524(2) 65502 yes
C20 O6 3.405(2) 65502 yes
C20 N7 2.442(4) 55501 yes
C20 N10 3.490(2) 65502 yes
C20 C16 2.396(3) 55501 yes
C20 C17 2.772(2) 55501 yes
C20 C18 2.408(3) 55501 yes
C20 C24 2.931(4) 55501 yes
C20 H(15) 3.285 55501 no
C20 H(15) 3.444 66502 no
C20 H(17) 2.055 55501 no
C20 H(20) 2.772 55501 no
C20 H(22) 3.463 65502 no
C21 O8 3.354(3) 65502 yes
C21 N6 2.431(3) 55501 yes
C21 C13 2.982(4) 55501 yes
C21 C17 2.408(3) 55501 yes
C21 C18 2.787(4) 55501 yes
C21 C19 2.413(4) 55501 yes
C21 H(11) 2.830 55501 no
C21 H(14) 3.281 55501 no
C21 H(15) 3.532 66502 no
C21 H(16) 2.049 55501 no
C21 H(21) 2.894 65502 no
C22 N6 3.448(3) 66502 yes
C22 C13 3.397(3) 66502 yes
C22 C16 3.545(3) 66502 yes
C22 C18 2.962(4) 55501 yes
C22 C19 2.498(4) 55501 yes
C22 C23 2.140(3) 55501 yes
C22 C24 2.192(3) 55501 yes
C22 H(11) 3.396 66502 no
C22 H(15) 2.663 55501 no
C22 H(19) 3.074 55501 no
C22 H(20) 3.134 55501 no
C23 O10 3.450(4) 66502 yes
C23 N7 2.176(4) 55501 yes
C23 C19 3.570(4) 55501 yes
C23 C22 2.140(3) 55501 yes
C23 H(18) 3.079 55501 no
C23 H(20) 2.083 55501 no
C23 H(26) 3.372(4) 66502 no
C24 O6 3.390(3) 65502 yes
C24 N8 2.236(4) 55501 yes
C24 C19 2.503(3) 55501 yes
C24 C20 2.931(4) 55501 yes
C24 C22 2.192(3) 55501 yes
C24 H(16) 2.609 55501 no
C24 H(18) 3.127 55501 no
C24 H(19) 2.065 55501 no
C25 C27 2.408(3) 55501 yes
C25 H(22) 2.050 55501 no
C26 N13 2.442(3) 55501 yes
C26 C30 3.021(4) 55501 yes
C26 H(21) 2.050 55501 no
C26 H(25) 2.937 55501 no
C27 N12 3.575(4) 55501 yes
C27 C25 2.408(3) 55501 yes
C27 C28 2.478(4) 55501 yes
C27 C29 3.581(4) 55501 yes
C27 C30 2.518(4) 55501 yes
C27 H(21) 3.285 55501 no
C27 H(22) 2.056 55501 no
C27 H(23) 2.755 55501 no
C27 H(25) 2.859 55501 no
C28 C27 2.478(4) 55501 yes
C28 C29 2.139(4) 55501 yes
C28 C30 2.198(3) 55501 yes
C28 H(24) 3.072 55501 no
C28 H(25) 3.140 55501 no
C29 N13 2.189(4) 55501 yes
C29 C27 3.581(4) 55501 yes
C29 C28 2.139(4) 55501 yes
C29 H(23) 3.077 55501 no
C29 H(25) 2.098 55501 no
C30 O6 3.361(3) 55501 yes
C30 N12 2.253(4) 55501 yes
C30 C26 3.021(4) 55501 yes
C30 C27 2.518(4) 55501 yes
C30 C28 2.198(3) 55501 yes
C30 H(22) 2.749 55501 no
C30 H(23) 3.131 55501 no
C30 H(24) 2.078 55501 no
H(1) O1 3.547 55501 no
H(1) O2 2.372 55501 no
H(1) O3 3.258 55501 no
H(1) O4 3.387 55501 no
H(1) O11 3.261 75502 no
H(1) N1 2.029 55501 no
H(1) N2 2.071 55501 no
H(1) N9 2.844 55501 no
H(1) C2 3.088 55501 no
H(1) C3 3.139 55501 no
H(1) C4 2.754 55501 no
H(1) C9 2.838 55501 no
H(2) O5 3.168 55501 no
H(2) O10 2.831 55501 no
H(2) N1 2.093 55501 no
H(2) N2 3.119 55501 no
H(2) C1 3.081 55501 no
H(2) C3 2.064 55501 no
H(3) N1 3.184 55501 no
H(3) N2 2.113 55501 no
H(3) C1 3.146 55501 no
H(3) C2 2.084 55501 no
H(3) C4 2.864 55501 no
H(3) C5 2.984 55501 no
H(4) N2 2.614 55501 no
H(4) C3 2.810 55501 no
H(4) C4 2.054 55501 no
H(4) C6 2.056 55501 no
H(4) C7 3.278 55501 no
H(4) C9 3.287 55501 no
H(5) N3 2.596 55501 no
H(5) C4 3.276 55501 no
H(5) C5 2.052 55501 no
H(5) C7 2.049 55501 no
H(5) C8 3.287 55501 no
H(5) C10 2.785 55501 no
H(6) O7 2.822 65501 no
H(6) O9 3.311 65501 no
H(6) N3 2.626 55501 no
H(6) N11 3.443 65501 no
H(6) C4 3.281 55501 no
H(6) C6 3.288 55501 no
H(6) C7 2.058 55501 no
H(6) C9 2.053 55501 no
H(6) C12 2.811 55501 no
H(7) N2 2.607 55501 no
H(7) C1 2.718 55501 no
H(7) C4 2.053 55501 no
H(7) C5 3.286 55501 no
H(7) C7 3.274 55501 no
H(7) C8 2.051 55501 no
H(8) N3 2.063 55501 no
H(8) N4 2.028 55501 no
H(8) C6 2.901 55501 no
H(8) C7 2.767 55501 no
H(8) C11 3.079 55501 no
H(8) C12 3.126 55501 no
H(9) O5 2.917 65501 no
H(9) O6 3.425 65501 no
H(9) N3 3.119 55501 no
H(9) N4 2.084 55501 no
H(9) N10 3.503 65501 no
H(9) C2 2.981 65501 no
H(9) C3 3.442 65501 no
H(9) C10 3.073 55501 no
H(9) C12 2.069 55501 no
H(9) C30 3.366 65501 no
H(10) O5 2.451 65501 no
H(10) O7 2.966 65501 no
H(10) O9 3.578 65501 no
H(10) N3 2.107 55501 no
H(10) N4 3.177 55501 no
H(10) N10 3.536 65501 no
H(10) N11 3.328 65501 no
H(10) C7 2.841 55501 no
H(10) C8 2.983 55501 no
H(10) C10 3.134 55501 no
H(10) C11 2.087 55501 no
H(10) C25 3.243 65501 no
H(10) C26 3.249 65501 no
H(11) O7 2.602 55501 no
H(11) O8 3.112 55501 no
H(11) O8 3.367 65502 no
H(11) O9 3.231 55501 no
H(11) O9 2.955 65502 no
H(11) N5 2.025 55501 no
H(11) N6 2.066 55501 no
H(11) N11 2.734 55501 no
H(11) N11 3.575 65502 no
H(11) C14 3.081 55501 no
H(11) C15 3.136 55501 no
H(11) C16 2.759 55501 no
H(11) C21 2.830 55501 no
H(11) C22 3.396 66502 no
H(12) O1 2.550 55501 no
H(12) N5 2.090 55501 no
H(12) N6 3.120 55501 no
H(12) N9 3.558 55501 no
H(12) C13 3.074 55501 no
H(12) C14 3.407 76502 no
H(12) C15 2.073 55501 no
H(12) C15 3.213 76502 no
H(12) C23 3.219 65501 no
H(13) O1 2.970 76502 no
H(13) O10 3.572 76502 no
H(13) N5 3.192 55501 no
H(13) N6 2.114 55501 no
H(13) C13 3.145 55501 no
H(13) C14 2.094 55501 no
H(13) C14 3.490 76502 no
H(13) C16 2.854 55501 no
H(13) C17 2.958 55501 no
H(14) O1 2.604 76502 no
H(14) O3 2.499 76502 no
H(14) N6 2.615 55501 no
H(14) N7 3.333 66502 no
H(14) N9 2.884 76502 no
H(14) C15 2.762 55501 no
H(14) C16 2.053 55501 no
H(14) C18 2.057 55501 no
H(14) C19 3.281 55501 no
H(14) C19 3.495 66502 no
H(14) C21 3.281 55501 no
H(15) O3 2.784 76502 no
H(15) N7 2.636 55501 no
H(15) C16 3.288 55501 no
H(15) C17 2.059 55501 no
H(15) C19 2.053 55501 no
H(15) C19 3.534 66502 no
H(15) C20 3.285 55501 no
H(15) C20 3.444 66502 no
H(15) C21 3.532 66502 no
H(15) C22 2.663 55501 no
H(16) O4 2.585 65502 no
H(16) O5 3.487 65502 no
H(16) O6 2.683 65502 no
H(16) O8 3.563 65502 no
H(16) N7 2.612 55501 no
H(16) N10 2.666 65502 no
H(16) C16 3.272 55501 no
H(16) C18 3.283 55501 no
H(16) C19 2.056 55501 no
H(16) C21 2.049 55501 no
H(16) C24 2.609 55501 no
H(17) O8 2.462 65502 no
H(17) O9 2.856 65502 no
H(17) N6 2.607 55501 no
H(17) N11 2.951 65502 no
H(17) C13 2.739 55501 no
H(17) C16 2.051 55501 no
H(17) C17 3.283 55501 no
H(17) C19 3.290 55501 no
H(17) C20 2.055 55501 no
H(18) O7 3.422 66502 no
H(18) N6 3.402 66502 no
H(18) N7 2.068 55501 no
H(18) N8 2.029 55501 no
H(18) C13 3.171 66502 no
H(18) C16 3.380 66502 no
H(18) C18 2.774 55501 no
H(18) C19 2.791 55501 no
H(18) C23 3.079 55501 no
H(18) C24 3.127 55501 no
H(19) O10 3.366 66502 no
H(19) N7 3.114 55501 no
H(19) N8 2.082 55501 no
H(19) C22 3.074 55501 no
H(19) C24 2.065 55501 no
H(20) O4 2.944 65502 no
H(20) O6 2.641 65502 no
H(20) N7 2.104 55501 no
H(20) N8 3.174 55501 no
H(20) N10 3.152 65502 no
H(20) C19 2.828 55501 no
H(20) C20 2.772 55501 no
H(20) C22 3.134 55501 no
H(20) C23 2.083 55501 no
H(21) O9 3.343 55501 no
H(21) N6 3.306 65502 no
H(21) C16 3.135 65502 no
H(21) C21 2.894 65502 no
H(21) C26 2.050 55501 no
H(21) C27 3.285 55501 no
H(22) O5 3.529 55501 no
H(22) O6 2.795 55501 no
H(22) N10 3.429 55501 no
H(22) N13 2.620 55501 no
H(22) C20 3.463 65502 no
H(22) C25 2.050 55501 no
H(22) C27 2.056 55501 no
H(22) C30 2.749 55501 no
H(23) N12 2.008 55501 no
H(23) N13 2.066 55501 no
H(23) C27 2.755 55501 no
H(23) C29 3.077 55501 no
H(23) C30 3.131 55501 no
H(24) N12 2.101 55501 no
H(24) N13 3.127 55501 no
H(24) C28 3.072 55501 no
H(24) C30 2.078 55501 no
H(25) O6 2.404 55501 no
H(25) N10 3.442 55501 no
H(25) N12 3.192 55501 no
H(25) N13 2.113 55501 no
H(25) C26 2.937 55501 no
H(25) C27 2.859 55501 no
H(25) C28 3.140 55501 no
H(25) C29 2.098 55501 no
H(26) La1 3.0800(10) 55501 no
H(26) O1 3.171(2) 55501 no
H(26) N1 3.024(3) 55501 no
H(26) N8 2.987(3) 66502 no
H(26) C2 3.050(4) 55501 no
H(26) C23 3.372(4) 66502 no
H(27) La1 3.2380(10) 55501 no
H(27) O2 3.404(2) 55501 no
H(27) O2 3.100(3) 75502 no
H(27) O8 3.555(2) 55501 no
H(27) N5 2.987(3) 55501 no
H(27) C14 3.457(4) 55501 no

loop_
_geom_torsion_atom_site_label_1
_geom_torsion_atom_site_label_2
_geom_torsion_atom_site_label_3
_geom_torsion_atom_site_label_4
_geom_torsion
_geom_torsion_publ_flag
La1 O1 N9 O2 0.4(2) yes
La1 O1 N9 O3 -179.5(2) yes
La1 O2 N9 O1 -0.5(2) yes
La1 O2 N9 O3 179.5(2) yes
La1 O4 N10 O5 9.6(2) yes
La1 O4 N10 O6 -170.90(10) yes
La1 O5 N10 O4 -9.7(2) yes
La1 O5 N10 O6 170.80(10) yes
La1 O7 N11 O8 -4.7(3) yes
La1 O7 N11 O9 176.8(3) yes
La1 O8 N11 O7 4.8(3) yes
La1 O8 N11 O9 -176.6(3) yes
La1 N1 C1 N2 -174.7(2) yes
La1 N1 C1 H(1) 5.1 no
C2 N1 C1 N2 -0.3(3) yes
C2 N1 C1 H(1) 179.5 no
La1 N1 C2 C3 174.8(2) yes
La1 N1 C2 H(2) -5.4 no
C1 N1 C2 C3 0.1(3) yes
C1 N1 C2 H(2) 180.0 no
C3 N2 C1 N1 0.4(3) yes
C3 N2 C1 H(1) -179.4 no
C4 N2 C1 N1 -177.9(2) yes
C4 N2 C1 H(1) 2.3 no
C1 N2 C3 C2 -0.3(3) yes
C1 N2 C3 H(3) 179.4 no
C4 N2 C3 C2 177.9(2) yes
C4 N2 C3 H(3) -2.4 no
C1 N2 C4 C5 -146.8(2) yes
C1 N2 C4 C9 33.5(3) yes
C3 N2 C4 C5 35.3(3) yes
C3 N2 C4 C9 -144.4(2) yes
C10 N3 C7 C6 -40.3(3) yes
C10 N3 C7 C8 140.1(2) yes
C12 N3 C7 C6 142.3(2) yes
C12 N3 C7 C8 -37.3(3) yes
C7 N3 C10 N4 -178.6(2) yes
C7 N3 C10 H(8) 1.4 no
C12 N3 C10 N4 -0.8(3) yes
C12 N3 C10 H(8) 179.2 no
C7 N3 C12 C11 178.6(2) yes
C7 N3 C12 H(10) -1.2 no
C10 N3 C12 C11 0.8(3) yes
C10 N3 C12 H(10) -178.9 no
C11 N4 C10 N3 0.4(3) yes
C11 N4 C10 H(8) -179.6 no
C10 N4 C11 C12 0.1(3) yes
C10 N4 C11 H(9) -179.9 no
La1 N5 C13 N6 168.90(10) yes
La1 N5 C13 H(11) -11.0 no
C14 N5 C13 N6 -0.7(2) yes
C14 N5 C13 H(11) 179.4 no
La1 N5 C14 C15 -168.70(10) yes
La1 N5 C14 H(12) 10.7 no
C13 N5 C14 C15 1.1(2) yes
C13 N5 C14 H(12) -179.4 no
C15 N6 C13 N5 0.1(2) yes
C15 N6 C13 H(11) 179.9 no
C16 N6 C13 N5 -176.20(10) yes
C16 N6 C13 H(11) 3.7 no
C13 N6 C15 C14 0.6(2) yes
C13 N6 C15 H(13) -179.8 no
C16 N6 C15 C14 176.8(2) yes
C16 N6 C15 H(13) -3.6 no
C13 N6 C16 C17 144.1(2) yes
C13 N6 C16 C21 -33.6(3) yes
C15 N6 C16 C17 -31.4(3) yes
C15 N6 C16 C21 150.9(2) yes
C22 N7 C19 C18 -0.5(3) yes
C22 N7 C19 C20 -180.0(2) yes
C24 N7 C19 C18 175.9(2) yes
C24 N7 C19 C20 -3.6(3) yes
C19 N7 C22 N8 177.4(2) yes
C19 N7 C22 H(18) -3.0 no
C24 N7 C22 N8 0.5(2) yes
C24 N7 C22 H(18) -180.0 no
C19 N7 C24 C23 -177.1(2) yes
C19 N7 C24 H(20) 2.9 no
C22 N7 C24 C23 -0.2(3) yes
C22 N7 C24 H(20) 179.8 no
C23 N8 C22 N7 -0.6(2) yes
C23 N8 C22 H(18) 179.8 no
C22 N8 C23 C24 0.5(3) yes
C22 N8 C23 H(19) -180.0 no
C29 N12 C28 N13 0.6(3) yes
C29 N12 C28 H(23) 180.0 no
C28 N12 C29 C30 -0.3(3) yes
C28 N12 C29 H(24) 179.5 no
C28 N13 C27 C26 -151.0(2) yes
C30 N13 C27 C26 27.5(3) yes
C27 N13 C28 N12 178.1(2) yes
C27 N13 C28 H(23) -1.3 no
C30 N13 C28 N12 -0.6(3) yes
C30 N13 C28 H(23) 180.0 no
C27 N13 C30 C29 -178.3(2) yes
C27 N13 C30 H(25) 1.5 no
C28 N13 C30 C29 0.4(3) yes
C28 N13 C30 H(25) -179.7 no
N1 C2 C3 N2 0.1(3) yes
N1 C2 C3 H(3) -179.6 no
H(2) C2 C3 N2 -179.7 no
H(2) C2 C3 H(3) 0.6 no
N2 C4 C5 C6 -179.3(2) yes
N2 C4 C5 H(4) 1.0 no
C9 C4 C5 C6 0.4(3) yes
C9 C4 C5 H(4) -179.4 no
N2 C4 C9 C8 179.9(2) yes
N2 C4 C9 H(7) -0.3 no
C5 C4 C9 C8 0.3(3) yes
C5 C4 C9 H(7) -179.9 no
C4 C5 C6 C7 -0.1(3) yes
C4 C5 C6 H(5) 179.5 no
H(4) C5 C6 C7 179.7 no
H(4) C5 C6 H(5) -0.8 no
C5 C6 C7 N3 179.5(2) yes
C5 C6 C7 C8 -0.9(3) yes
H(5) C6 C7 N3 -0.1 no
H(5) C6 C7 C8 179.5 no
N3 C7 C8 C9 -178.8(2) yes
N3 C7 C8 H(6) 1.2 no
C6 C7 C8 C9 1.6(3) yes
C6 C7 C8 H(6) -178.5 no
C7 C8 C9 C4 -1.3(3) yes
C7 C8 C9 H(7) 179.0 no
H(6) C8 C9 C4 178.8 no
H(6) C8 C9 H(7) -1.0 no
N4 C11 C12 N3 -0.6(3) yes
N4 C11 C12 H(10) 179.2 no
H(9) C11 C12 N3 179.4 no
H(9) C11 C12 H(10) -0.8 no
N5 C14 C15 N6 -1.1(3) yes
N5 C14 C15 H(13) 179.3 no
H(12) C14 C15 N6 179.4 no
H(12) C14 C15 H(13) -0.2 no
N6 C16 C17 C18 -179.5(2) yes
N6 C16 C17 H(14) 0.9 no
C21 C16 C17 C18 -1.9(3) yes
C21 C16 C17 H(14) 178.5 no
N6 C16 C21 C20 178.4(2) yes
N6 C16 C21 H(17) -2.1 no
C17 C16 C21 C20 0.8(3) yes
C17 C16 C21 H(17) -179.7 no
C16 C17 C18 C19 1.3(3) yes
C16 C17 C18 H(15) -179.2 no
H(14) C17 C18 C19 -179.1 no
H(14) C17 C18 H(15) 0.4 no
C17 C18 C19 N7 -179.2(2) yes
C17 C18 C19 C20 0.3(3) yes
H(15) C18 C19 N7 1.3 no
H(15) C18 C19 C20 -179.2 no
N7 C19 C20 C21 178.1(2) yes
N7 C19 C20 H(16) -2.1 no
C18 C19 C20 C21 -1.3(3) yes
C18 C19 C20 H(16) 178.4 no
C19 C20 C21 C16 0.8(3) yes
C19 C20 C21 H(17) -178.7 no
H(16) C20 C21 C16 -178.9 no
H(16) C20 C21 H(17) 1.6 no
N8 C23 C24 N7 -0.2(3) yes
N8 C23 C24 H(20) 179.9 no
H(19) C23 C24 N7 -179.7 no
H(19) C23 C24 H(20) 0.3 no
H(21) C25 C26 C27 -179.3 no
H(21) C25 C26 H(22) 1.1 no
C25 C26 C27 N13 178.5(2) yes
H(22) C26 C27 N13 -1.8 no
N12 C29 C30 N13 -0.1(3) yes
N12 C29 C30 H(25) -180.0 no
H(24) C29 C30 N13 -179.8 no
H(24) C29 C30 H(25) 0.3 no
